data_1568208
loop_
_publ_author_name
'Stroek, Wowa'
'Albrecht, Martin'

_publ_section_title
;
 Discovery of a simple iron catalyst reveals the intimate steps of C-H
 amination to form C-N bonds.
;
_journal_issue 11
_journal_name_full 'Chemical science'
_journal_page_first 2849
_journal_page_last 2859
_journal_paper_doi 10.1039/d2sc04170g
_journal_volume 14
_journal_year 2023
_chemical_formula_moiety 'C24 H53 Fe N3 Si4'
_chemical_formula_sum 'C24 H53 Fe N3 Si4'
_chemical_formula_weight 551.9
_space_group_IT_number 14
_space_group_name_Hall '-P 2yn'
_space_group_name_H-M_alt 'P 1 21/n 1'
_symmetry_cell_setting monoclinic
_symmetry_Int_Tables_number 14
_symmetry_space_group_name_Hall '-P 2yn'
_symmetry_space_group_name_H-M 'P 1 21/n 1'
_atom_sites_solution_hydrogens geom
_atom_sites_solution_primary dual
_audit_creation_date 2021-09-13T10:21:16-00:00
_audit_update_record
;
2022-05-10 deposited with the CCDC.	2022-12-28 downloaded from the CCDC.
;
_cell_angle_alpha 90
_cell_angle_beta 94.3084(8)
_cell_angle_gamma 90
_cell_formula_units_Z 8
_cell_length_a 18.67067(17)
_cell_length_b 18.94109(18)
_cell_length_c 18.90816(17)
_cell_measurement_reflns_used 47958
_cell_measurement_temperature 173.01(10)
_cell_measurement_theta_max 78.754
_cell_measurement_theta_min 3.197
_cell_volume 6667.84(11)
_computing_cell_refinement 'CrysAlisPro 1.171.41.112a (Rigaku OD, 2021)'
_computing_data_collection 'CrysAlisPro 1.171.41.112a (Rigaku OD, 2021)'
_computing_data_reduction 'CrysAlisPro 1.171.41.112a (Rigaku OD, 2021)'
_computing_molecular_graphics 'Olex2 1.3 (Dolomanov et al., 2009)'
_computing_publication_material 'Olex2 1.3 (Dolomanov et al., 2009)'
_computing_structure_refinement 'SHELXL 2018/3 (Sheldrick, 2015)'
_computing_structure_solution 'SHELXT 2018/2 (Sheldrick, 2018)'
_diffrn_ambient_environment N~2~
_diffrn_ambient_temperature 173.01(10)
_diffrn_detector 'Hybrid Pixel Array Detector'
_diffrn_detector_area_resol_mean 10
_diffrn_detector_type HyPix
_diffrn_measured_fraction_theta_full 1
_diffrn_measured_fraction_theta_max 0.999
_diffrn_measurement_details
;
        List of Runs (angles in degrees, time in seconds):
  # Type    Start    End  Width  t~exp~   \w     \q     \k     \f   Frames
#--------------------------------------------------------------------------
  1  \w    -35.00  52.00   0.50    2.50    --  -23.00  29.00  37.00  174
  2  \w    -97.00 -10.00   0.50    2.50    --  -23.00 -29.00-123.00  174
  3  \w    -26.00  31.00   0.50    2.50    --   47.70 -29.00-123.00  114
  4  \w     35.00 123.00   0.50    2.50    --   47.70  29.00  37.00  176
  5  \w    101.00 177.00   0.50   10.00    --  113.25  29.00  37.00  152
  6  \w    -36.00  49.00   0.50    2.50    --  -23.00  45.00 -90.00  170
  7  \w    -36.00  49.00   0.50    2.50    --  -23.00  45.00  90.00  170
  8  \w    -70.00 -12.00   0.50    2.50    --  -23.00 125.00-180.00  116
  9  \w    -70.00 -12.00   0.50    2.50    --  -23.00 125.00  60.00  116
 10  \w     25.00 120.00   0.50    2.50    --   47.70  77.00 150.00  190
 11  \w     33.00 120.00   0.50    2.50    --   47.70  57.00 120.00  174
 12  \w     36.00 121.00   0.50    2.50    --   47.70  38.00-150.00  170
 13  \w     25.00 120.00   0.50    2.50    --   47.70  77.00-180.00  190
 14  \w     25.00 120.00   0.50    2.50    --   47.70  77.00 120.00  190
 15  \w     91.00 177.00   0.50   10.00    --  113.25  76.00 158.58  172
 16  \w     97.00 177.00   0.50   10.00    --  113.25  61.00 120.00  160
 17  \w     42.00  67.00   0.50   10.00    --  113.25 -61.00  60.00   50
 18  \w    101.00 128.00   0.50   10.00    --  113.25  45.00 120.00   54
 19  \w     91.00 117.00   0.50   10.00    --  113.25  77.00  60.00   52
 20  \w     42.00  68.00   0.50   10.00    --  113.25 -61.00 -60.00   52
 21  \w    136.00 177.00   0.50   10.00    --  113.25  77.00-180.00   82
 22  \w     91.00 117.00   0.50   10.00    --  113.25  77.00-180.00   52
 23  \w    101.00 135.00   0.50   10.00    --  113.25  45.00 112.18   68
 24  \w     92.00 119.00   0.50   10.00    --  113.25  73.00 157.41   54
 25  \w     97.00 123.00   0.50   10.00    --  113.25  61.00 150.00   52
 26  \w     51.00  95.00   0.50   10.00    --  113.25 -94.00 120.00   88
 27  \w     44.00  87.00   0.50   10.00    --  113.25 -77.00 -30.00   86
 28  \w    102.00 128.00   0.50   10.00    --  113.25  30.00  90.00   52
 29  \w    102.00 127.00   0.50   10.00    --  113.25  45.00 150.00   50
 30  \w     93.00 121.00   0.50   10.00    --  113.25  71.00  75.57   56
 31  \w     42.00  67.00   0.50   10.00    --  113.25 -61.00-150.00   50
 32  \w     97.00 123.00   0.50   10.00    --  113.25  61.00-180.00   52
 33  \w    130.00 176.00   0.50   10.00    --  113.25  77.00  90.00   92
 34  \w     42.00  99.00   0.50   10.00    --  113.25 -77.00  60.00  114
 35  \w    101.00 173.00   0.50   10.00    --  113.25  86.00 -47.52  144
 36  \w    100.00 172.00   0.50   10.00    --  113.25  51.00-162.62  144
 37  \w     91.00 117.00   0.50   10.00    --  113.25  77.00  90.00   52
 38  \w     42.00  67.00   0.50   10.00    --  113.25 -61.00  90.00   50
 39  \w     94.00 120.00   0.50   10.00    --  113.25  68.00 157.73   52
 40  \w     98.00 158.00   0.50   10.00    --  113.25  61.00  90.00  120
 41  \w    118.00 175.00   0.50   10.00    --  113.25  52.00-115.77  114
 42  \w     91.00 118.00   0.50   10.00    --  113.25  76.00 116.79   54
 43  \w     55.00  96.00   0.50   10.00    --  113.25 -94.00 -60.00   82
 44  \w     42.00  67.00   0.50   10.00    --  113.25 -61.00 -90.00   50
 45  \w     50.00  97.00   0.50   10.00    --  113.25 -94.00 150.00   94
 46  \w    101.00 139.00   0.50   10.00    --  113.25  30.00-180.00   76
 47  \w     98.00 123.00   0.50   10.00    --  113.25  61.00  60.00   50
 48  \w    123.00 149.00   0.50   10.00    --  113.25  77.00 120.00   52
 49  \w     42.00  86.00   0.50   10.00    --  113.25 -72.00 152.78   88
 50  \w    101.00 128.00   0.50   10.00    --  113.25  52.00 162.62   54
 51  \w    101.00 135.00   0.50   10.00    --  113.25  47.00 143.11   68
 52  \w     91.00 118.00   0.50   10.00    --  113.25  77.00 120.00   54
 53  \w     66.00 100.00   0.50   10.00    --  113.25 -77.00-180.00   68
 54  \w    127.00 177.00   0.50   10.00    --  113.25  71.00  75.57  100
 55  \w    101.00 170.00   0.50   10.00    --  113.25  45.00-150.00  138
 56  \w    101.00 134.00   0.50   10.00    --  113.25  45.00  90.00   66
 57  \w    102.00 127.00   0.50   10.00    --  113.25  30.00 150.00   50
 58  \w    142.00 169.00   0.50   10.00    --  113.25  42.00  59.80   54
 59  \w    131.00 177.00   0.50   10.00    --  113.25  45.00 150.00   92
 60  \w     42.00  67.00   0.50   10.00    --  113.25 -61.00 120.00   50
 61  \w     42.00  67.00   0.50   10.00    --  113.25 -61.00 150.00   50
 62  \w     43.00  72.00   0.50   10.00    --  113.25-102.00  66.59   58
 63  \w    110.00 137.00   0.50   10.00    --  113.25  45.00  60.00   54
 64  \w    103.00 128.00   0.50   10.00    --  113.25  30.00-150.00   50
 65  \w    102.00 127.00   0.50   10.00    --  113.25  46.00 140.11   50
 66  \w    104.00 176.00   0.50   10.00    --  113.25  45.00 173.85  144
 67  \w     91.00 118.00   0.50   10.00    --  113.25  77.00 150.00   54
 68  \w     43.00 104.00   0.50   10.00    --  113.25-114.00 -55.85  122
;
_diffrn_measurement_device 'four-circle diffractometer'
_diffrn_measurement_device_type 'XtaLAB Synergy, Dualflex, HyPix'
_diffrn_measurement_method '\w scans'
_diffrn_orient_matrix_type 'CrysAlisPro convention (1999,Acta A55,543-557)'
_diffrn_orient_matrix_UB_11 0.0520583
_diffrn_orient_matrix_UB_12 0.0222479
_diffrn_orient_matrix_UB_13 -0.0553709
_diffrn_orient_matrix_UB_21 0.0642145
_diffrn_orient_matrix_UB_22 -0.0216599
_diffrn_orient_matrix_UB_23 0.0513757
_diffrn_orient_matrix_UB_31 -0.0031055
_diffrn_orient_matrix_UB_32 -0.0751707
_diffrn_orient_matrix_UB_33 -0.0312351
_diffrn_radiation_monochromator mirror
_diffrn_radiation_probe x-ray
_diffrn_radiation_type 'Cu K\a'
_diffrn_radiation_wavelength 1.54184
_diffrn_reflns_av_R_equivalents 0.0583
_diffrn_reflns_av_unetI/netI 0.0601
_diffrn_reflns_Laue_measured_fraction_full 1
_diffrn_reflns_Laue_measured_fraction_max 0.999
_diffrn_reflns_limit_h_max 23
_diffrn_reflns_limit_h_min -23
_diffrn_reflns_limit_k_max 22
_diffrn_reflns_limit_k_min -23
_diffrn_reflns_limit_l_max 23
_diffrn_reflns_limit_l_min -23
_diffrn_reflns_number 132519
_diffrn_reflns_point_group_measured_fraction_full 1
_diffrn_reflns_point_group_measured_fraction_max 0.999
_diffrn_reflns_theta_full 67.684
_diffrn_reflns_theta_max 76.739
_diffrn_reflns_theta_min 3.208
_diffrn_source 'micro-focus sealed X-ray tube'
_diffrn_source_type 'PhotonJet (Cu) X-ray Source'
_exptl_absorpt_coefficient_mu 5.11
_exptl_absorpt_correction_T_max 1
_exptl_absorpt_correction_T_min 0.33475
_exptl_absorpt_correction_type multi-scan
_exptl_absorpt_process_details
;
        CrysAlisPro 1.171.41.112a (Rigaku Oxford Diffraction, 2021)
        Empirical absorption correction using spherical harmonics,
        implemented in SCALE3 ABSPACK scaling algorithm.
;
_exptl_crystal_colour colourless
_exptl_crystal_density_diffrn 1.1
_exptl_crystal_description block
_exptl_crystal_F_000 2400
_exptl_crystal_size_max 0.258
_exptl_crystal_size_mid 0.226
_exptl_crystal_size_min 0.083
_refine_diff_density_max 0.972
_refine_diff_density_min -0.576
_refine_diff_density_rms 0.063
_refine_ls_extinction_method none
_refine_ls_goodness_of_fit_ref 1.076
_refine_ls_hydrogen_treatment constr
_refine_ls_matrix_type full
_refine_ls_number_parameters 742
_refine_ls_number_reflns 14043
_refine_ls_number_restraints 90
_refine_ls_restrained_S_all 1.075
_refine_ls_R_factor_all 0.0572
_refine_ls_R_factor_gt 0.0509
_refine_ls_shift/su_max 0.001
_refine_ls_shift/su_mean 0
_refine_ls_structure_factor_coef Fsqd
_refine_ls_weighting_details 'w=1/[\s^2^(Fo^2^)+(0.0968P)^2^+1.7896P] where P=(Fo^2^+2Fc^2^)/3'
_refine_ls_weighting_scheme calc
_refine_ls_wR_factor_gt 0.1462
_refine_ls_wR_factor_ref 0.1523
_reflns_Friedel_coverage 0
_reflns_number_gt 12093
_reflns_number_total 14043
_reflns_threshold_expression 'I > 2\s(I)'
_cod_data_source_file d2sc04170g2.cif
_cod_data_source_block 21MA168_WS381
_cod_depositor_comments 'Adding full bibliography for 1568208.cif.'
_cod_database_code 1568208
_shelx_estimated_absorpt_t_min 0.352
_shelx_estimated_absorpt_t_max 0.676
_oxdiff_exptl_absorpt_empirical_details
;
        Empirical correction (ABSPACK) includes:
        - Absorption correction using spherical harmonics
        - Frame scaling
;
_oxdiff_exptl_absorpt_empirical_full_max 2.026
_oxdiff_exptl_absorpt_empirical_full_min 0.603
_shelx_shelxl_version_number 2018/3
_olex2_refinement_description
;
        1. Fixed Uiso
 At 1.2 times of:
  All C(H) groups, All C(H,H) groups, All C(H,H,H,H) groups, All N(H) groups
 At 1.5 times of:
  All C(H,H,H) groups
        2. Rigid bond restraints
 Si2, C4, C5, C6
 with sigma for 1-2 distances of 0.0001 and sigma for 1-3 distances of 0.0001
 C14, C19A, C18A, C17A, C16A, C15A
 with sigma for 1-2 distances of 0.0001 and sigma for 1-3 distances of 0.0001
 C14, C19, C18, C17, C16, C15
 with sigma for 1-2 distances of 0.0001 and sigma for 1-3 distances of 0.0001
        3. Uiso/Uaniso restraints and constraints
Uanis(C45A) \\sim Ueq, Uanis(C47A) \\sim Ueq, Uanis(C48A) \\sim Ueq: with sigma
        of 0.01 and sigma for terminal atoms of 0.02
Uanis(C16) \\sim Ueq, Uanis(C16A) \\sim Ueq, Uanis(C17A) \\sim Ueq, Uanis(C18A)
\\sim Ueq: with sigma of 0.01 and sigma for terminal atoms of 0.02
Uanis(C35A) \\sim Ueq, Uanis(C34A) \\sim Ueq, Uanis(C36A) \\sim Ueq: with sigma
        of 0.01 and sigma for terminal atoms of 0.02
        4. Others
 Sof(H20C)=Sof(H20D)=Sof(C21A)=Sof(H21C)=Sof(H21D)=Sof(C23A)=Sof(H23D)=
 Sof(H23E)=Sof(H23F)=Sof(C24A)=Sof(H24D)=Sof(H24E)=Sof(H24F)=1-FVAR(1)
 Sof(H20A)=Sof(H20B)=Sof(C21)=Sof(H21A)=Sof(H21B)=Sof(C24)=Sof(H24A)=Sof(H24B)=
 Sof(H24C)=Sof(C23)=Sof(H23A)=Sof(H23B)=Sof(H23C)=FVAR(1)
 Sof(H44C)=Sof(H44D)=Sof(C48A)=Sof(H48D)=Sof(H48E)=Sof(H48F)=Sof(C47A)=
 Sof(H47D)=Sof(H47E)=Sof(H47F)=Sof(C45A)=Sof(H45C)=Sof(H45D)=1-FVAR(2)
 Sof(H44A)=Sof(H44B)=Sof(C45)=Sof(H45A)=Sof(H45B)=Sof(C48)=Sof(H48A)=Sof(H48B)=
 Sof(H48C)=Sof(C47)=Sof(H47A)=Sof(H47B)=Sof(H47C)=FVAR(2)
 Sof(C15A)=Sof(H15A)=Sof(C16A)=Sof(H16A)=Sof(C17A)=Sof(H17A)=Sof(C18A)=
 Sof(H18A)=Sof(C19A)=Sof(H19A)=1-FVAR(3)
 Sof(C15)=Sof(H15)=Sof(C19)=Sof(H19)=Sof(C16)=Sof(H16)=Sof(C18)=Sof(H18)=
 Sof(C17)=Sof(H17)=FVAR(3)
 Sof(C34A)=Sof(H34D)=Sof(H34E)=Sof(H34F)=Sof(C35A)=Sof(H35D)=Sof(H35E)=
 Sof(H35F)=Sof(C36A)=Sof(H36D)=Sof(H36E)=Sof(H36F)=1-FVAR(4)
 Sof(C36)=Sof(H36A)=Sof(H36B)=Sof(H36C)=Sof(C35)=Sof(H35A)=Sof(H35B)=Sof(H35C)=
 Sof(C34)=Sof(H34A)=Sof(H34B)=Sof(H34C)=FVAR(4)
        5.a Ternary CH refined with riding coordinates:
 N3(H3), N6(H6), C13(H13), C37(H37)
        5.b Secondary CH2 refined with riding coordinates:
 C44(H44A,H44B), C44(H44C,H44D), C20(H20A,H20B), C20(H20C,H20D), C45(H45A,
 H45B), C21(H21A,H21B), C21A(H21C,H21D), C45A(H45C,H45D)
        5.c Aromatic/amide H refined with riding coordinates:
 C39(H39), C43(H43), C15(H15), C19(H19), C42(H42), C40(H40), C16(H16),
 C41(H41), C18(H18), C17(H17), C15A(H15A), C16A(H16A), C17A(H17A), C18A(H18A),
 C19A(H19A)
        5.d Idealised Me refined as rotating group:
 C3(H3A,H3B,H3C), C26(H26A,H26B,H26C), C10(H10A,H10B,H10C), C29(H29A,H29B,
 H29C), C11(H11A,H11B,H11C), C28(H28A,H28B,H28C), C7(H7A,H7B,H7C), C25(H25A,
 H25B,H25C), C32(H32A,H32B,H32C), C2(H2A,H2B,H2C), C1(H1A,H1B,H1C), C5(H5A,H5B,
 H5C), C33(H33A,H33B,H33C), C8(H8A,H8B,H8C), C12(H12A,H12B,H12C), C31(H31A,H31B,
 H31C), C9(H9A,H9B,H9C), C30(H30A,H30B,H30C), C36(H36A,H36B,H36C), C6(H6A,H6B,
 H6C), C27(H27A,H27B,H27C), C4(H4A,H4B,H4C), C35(H35A,H35B,H35C), C48(H48A,H48B,
 H48C), C47(H47A,H47B,H47C), C24(H24A,H24B,H24C), C34(H34A,H34B,H34C), C23(H23A,
 H23B,H23C), C23A(H23D,H23E,H23F), C24A(H24D,H24E,H24F), C48A(H48D,H48E,H48F),
 C47A(H47D,H47E,H47F), C34A(H34D,H34E,H34F), C35A(H35D,H35E,H35F), C36A(H36D,
 H36E,H36F)
;
_smtbx_masks_void_probe_radius 1.2
_smtbx_masks_void_truncation_radius 1.2

loop_
_symmetry_equiv_pos_as_xyz
'x, y, z'
'-x+1/2, y+1/2, -z+1/2'
'-x, -y, -z'
'x-1/2, -y-1/2, z-1/2'

loop_
_atom_site_label
_atom_site_type_symbol
_atom_site_fract_x
_atom_site_fract_y
_atom_site_fract_z
_atom_site_U_iso_or_equiv
_atom_site_adp_type
_atom_site_occupancy
_atom_site_site_symmetry_order
_atom_site_calc_flag
_atom_site_refinement_flags_posn
_atom_site_refinement_flags_adp
_atom_site_refinement_flags_occupancy
_atom_site_disorder_assembly
_atom_site_disorder_group
Fe1 Fe 0.24659(2) 0.14540(2) 0.62435(2) 0.02939(9) Uani 1 1 d . . . . .
Fe2 Fe 0.74910(2) 0.36713(2) 0.62862(2) 0.03293(10) Uani 1 1 d . . . . .
Si4 Si 0.36188(3) 0.09316(3) 0.51766(3) 0.03957(14) Uani 1 1 d . . . . .
Si5 Si 0.63593(3) 0.41280(4) 0.73915(3) 0.04104(14) Uani 1 1 d . . . . .
Si1 Si 0.12807(3) 0.12063(3) 0.73384(3) 0.03936(14) Uani 1 1 d . . . . .
Si6 Si 0.63890(3) 0.48570(3) 0.59747(3) 0.04291(15) Uani 1 1 d . . . . .
Si2 Si 0.09326(3) 0.08785(4) 0.57957(3) 0.04293(15) Uani 1 1 d . U . . .
Si7 Si 0.86780(3) 0.39445(4) 0.51994(3) 0.04274(15) Uani 1 1 d . . . . .
Si3 Si 0.34265(4) 0.01633(4) 0.65421(3) 0.04585(16) Uani 1 1 d . . . . .
Si8 Si 0.90084(3) 0.42883(4) 0.67368(4) 0.05039(17) Uani 1 1 d . . . . .
N4 N 0.66645(9) 0.42001(10) 0.65613(9) 0.0365(4) Uani 1 1 d . . . . .
N2 N 0.32581(9) 0.08729(9) 0.59825(9) 0.0356(4) Uani 1 1 d . . . . .
N1 N 0.15028(9) 0.12022(10) 0.64760(9) 0.0356(4) Uani 1 1 d . . . . .
N5 N 0.84396(9) 0.39626(10) 0.60588(9) 0.0397(4) Uani 1 1 d . . . . .
N3 N 0.26887(10) 0.25446(10) 0.64798(11) 0.0428(4) Uani 1 1 d . . . . .
H3 H 0.259828 0.259439 0.699198 0.051 Uiso 1 1 calc R U . . .
N6 N 0.72292(10) 0.25878(10) 0.60389(12) 0.0491(5) Uani 1 1 d . . . . .
H6 H 0.729102 0.254281 0.552006 0.059 Uiso 1 1 calc R U . . .
C38 C 0.59799(13) 0.25622(13) 0.54417(15) 0.0524(6) Uani 1 1 d . . . . .
C22 C 0.22412(14) 0.31376(13) 0.61082(16) 0.0532(6) Uani 1 1 d . . . . .
C13 C 0.34714(12) 0.27471(12) 0.64478(13) 0.0444(5) Uani 1 1 d . . . . .
H13 H 0.368025 0.245984 0.607011 0.053 Uiso 1 1 calc R U . . .
C14 C 0.38846(13) 0.25927(14) 0.71471(13) 0.0508(5) Uani 1 1 d . U . . .
C3 C 0.13630(16) 0.03181(16) 0.77778(14) 0.0589(7) Uani 1 1 d . . . . .
H3A H 0.10435 -0.00182 0.751703 0.088 Uiso 1 1 calc R U . . .
H3B H 0.122806 0.035639 0.826728 0.088 Uiso 1 1 calc R U . . .
H3C H 0.186028 0.015248 0.777837 0.088 Uiso 1 1 calc R U . . .
C37 C 0.64429(13) 0.24188(13) 0.61106(15) 0.0509(6) Uani 1 1 d . . . . .
H37 H 0.626952 0.272193 0.649574 0.061 Uiso 1 1 calc R U . . .
C26 C 0.53869(15) 0.38942(17) 0.73950(16) 0.0592(7) Uani 1 1 d . . . . .
H26A H 0.509653 0.425855 0.714183 0.089 Uiso 1 1 calc R U . . .
H26B H 0.525351 0.386366 0.788557 0.089 Uiso 1 1 calc R U . . .
H26C H 0.530094 0.343789 0.715954 0.089 Uiso 1 1 calc R U . . .
C39 C 0.53649(14) 0.29687(15) 0.54738(17) 0.0598(7) Uani 1 1 d . . . . .
H39 H 0.526637 0.318612 0.590872 0.072 Uiso 1 1 calc R U . . .
C10 C 0.34400(17) 0.01201(15) 0.46184(14) 0.0591(7) Uani 1 1 d . . . . .
H10A H 0.363214 -0.029531 0.487703 0.089 Uiso 1 1 calc R U . . .
H10B H 0.367359 0.016849 0.417384 0.089 Uiso 1 1 calc R U . . .
H10C H 0.29211 0.006403 0.45135 0.089 Uiso 1 1 calc R U . . .
C29 C 0.64808(14) 0.45855(15) 0.50358(13) 0.0515(6) Uani 1 1 d . . . . .
H29A H 0.698764 0.449519 0.496666 0.077 Uiso 1 1 calc R U . . .
H29B H 0.630181 0.49639 0.471616 0.077 Uiso 1 1 calc R U . . .
H29C H 0.620119 0.415503 0.493225 0.077 Uiso 1 1 calc R U . . .
C11 C 0.46158(14) 0.10609(17) 0.52562(17) 0.0635(7) Uani 1 1 d . . . . .
H11A H 0.473822 0.145328 0.558085 0.095 Uiso 1 1 calc R U . . .
H11B H 0.478111 0.116833 0.478836 0.095 Uiso 1 1 calc R U . . .
H11C H 0.484977 0.062865 0.544115 0.095 Uiso 1 1 calc R U . . .
C28 C 0.54191(16) 0.51018(17) 0.60231(18) 0.0659(8) Uani 1 1 d . . . . .
H28A H 0.511943 0.467984 0.59467 0.099 Uiso 1 1 calc R U . . .
H28B H 0.528256 0.545254 0.56565 0.099 Uiso 1 1 calc R U . . .
H28C H 0.534915 0.530063 0.649143 0.099 Uiso 1 1 calc R U . . .
C7 C 0.34302(16) 0.04281(16) 0.74963(13) 0.0553(6) Uani 1 1 d . . . . .
H7A H 0.381324 0.077353 0.760631 0.083 Uiso 1 1 calc R U . . .
H7B H 0.351374 0.001082 0.779767 0.083 Uiso 1 1 calc R U . . .
H7C H 0.296574 0.06385 0.75843 0.083 Uiso 1 1 calc R U . . .
C25 C 0.64782(17) 0.49697(17) 0.79134(16) 0.0651(8) Uani 1 1 d . . . . .
H25A H 0.698951 0.5091 0.797148 0.098 Uiso 1 1 calc R U . . .
H25B H 0.629373 0.49059 0.838094 0.098 Uiso 1 1 calc R U . . .
H25C H 0.621341 0.535115 0.766003 0.098 Uiso 1 1 calc R U . . .
C32 C 0.96278(15) 0.36541(18) 0.51234(17) 0.0636(8) Uani 1 1 d . . . . .
H32A H 0.995387 0.396686 0.540715 0.095 Uiso 1 1 calc R U . . .
H32B H 0.973965 0.367472 0.462562 0.095 Uiso 1 1 calc R U . . .
H32C H 0.968704 0.316872 0.529753 0.095 Uiso 1 1 calc R U . . .
C2 C 0.03268(15) 0.15055(18) 0.74223(16) 0.0622(7) Uani 1 1 d . . . . .
H2A H 0.027451 0.199731 0.726578 0.093 Uiso 1 1 calc R U . . .
H2B H 0.021273 0.146848 0.791847 0.093 Uiso 1 1 calc R U . . .
H2C H -0.000226 0.120627 0.712629 0.093 Uiso 1 1 calc R U . . .
C1 C 0.18632(15) 0.18238(16) 0.79020(13) 0.0537(6) Uani 1 1 d . . . . .
H1A H 0.236937 0.170739 0.785802 0.081 Uiso 1 1 calc R U . . .
H1B H 0.175335 0.177653 0.839852 0.081 Uiso 1 1 calc R U . . .
H1C H 0.177157 0.231052 0.774421 0.081 Uiso 1 1 calc R U . . .
C44 C 0.64312(16) 0.16451(15) 0.63586(18) 0.0625(7) Uani 1 1 d . . . . .
H44A H 0.601818 0.155547 0.664523 0.075 Uiso 0.862(6) 1 calc R U P A 1
H44B H 0.640541 0.131763 0.594938 0.075 Uiso 0.862(6) 1 calc R U P A 1
H44C H 0.605814 0.137061 0.607872 0.075 Uiso 0.138(6) 1 calc R U P A 2
H44D H 0.634546 0.161248 0.686789 0.075 Uiso 0.138(6) 1 calc R U P A 2
C5 C 0.04734(17) 0.00422(18) 0.60400(17) 0.0687(7) Uani 1 1 d . U . . .
H5A H 0.083395 -0.032503 0.615203 0.103 Uiso 1 1 calc R U . . .
H5B H 0.014562 -0.011247 0.564093 0.103 Uiso 1 1 calc R U . . .
H5C H 0.020061 0.012704 0.645485 0.103 Uiso 1 1 calc R U . . .
C20 C 0.34695(15) 0.35273(14) 0.62239(18) 0.0599(7) Uani 1 1 d . . . . .
H20A H 0.360435 0.357398 0.572962 0.072 Uiso 0.708(7) 1 calc R U P B 1
H20B H 0.381448 0.380119 0.653849 0.072 Uiso 0.708(7) 1 calc R U P B 1
H20C H 0.344021 0.384164 0.663906 0.072 Uiso 0.292(7) 1 calc R U P B 2
H20D H 0.390681 0.36453 0.59829 0.072 Uiso 0.292(7) 1 calc R U P B 2
C33 C 0.85984(18) 0.48342(18) 0.47584(17) 0.0715(9) Uani 1 1 d . . . . .
H33A H 0.811641 0.502519 0.480504 0.107 Uiso 1 1 calc R U . . .
H33B H 0.868006 0.478533 0.425474 0.107 Uiso 1 1 calc R U . . .
H33C H 0.895719 0.515543 0.498554 0.107 Uiso 1 1 calc R U . . .
C8 C 0.2727(2) -0.05515(16) 0.63839(16) 0.0728(9) Uani 1 1 d . . . . .
H8A H 0.225214 -0.036077 0.646622 0.109 Uiso 1 1 calc R U . . .
H8B H 0.283868 -0.094522 0.67098 0.109 Uiso 1 1 calc R U . . .
H8C H 0.272627 -0.071912 0.58935 0.109 Uiso 1 1 calc R U . . .
C43 C 0.61218(17) 0.22629(18) 0.47910(17) 0.0696(8) Uani 1 1 d . . . . .
H43 H 0.654403 0.198974 0.475389 0.084 Uiso 1 1 calc R U . . .
C15 C 0.3685(6) 0.3025(6) 0.7751(5) 0.0655(12) Uani 0.566(13) 1 d . U P C 1
H15 H 0.329408 0.334712 0.769711 0.079 Uiso 0.566(13) 1 calc R U P C 1
C19 C 0.4398(5) 0.2123(4) 0.7260(4) 0.0597(12) Uani 0.566(13) 1 d . U P C 1
H19 H 0.449592 0.181318 0.688441 0.072 Uiso 0.566(13) 1 calc R U P C 1
C46 C 0.76748(16) 0.19788(15) 0.6384(2) 0.0683(8) Uani 1 1 d . . . . .
C12 C 0.32538(16) 0.16994(15) 0.46413(13) 0.0548(6) Uani 1 1 d . . . . .
H12A H 0.273042 0.165714 0.456651 0.082 Uiso 1 1 calc R U . . .
H12B H 0.346357 0.170413 0.418159 0.082 Uiso 1 1 calc R U . . .
H12C H 0.337608 0.213914 0.489554 0.082 Uiso 1 1 calc R U . . .
C31 C 0.81080(16) 0.33167(18) 0.46376(15) 0.0628(7) Uani 1 1 d . . . . .
H31A H 0.818488 0.283494 0.481646 0.094 Uiso 1 1 calc R U . . .
H31B H 0.823989 0.334276 0.414627 0.094 Uiso 1 1 calc R U . . .
H31C H 0.760096 0.344382 0.465593 0.094 Uiso 1 1 calc R U . . .
C9 C 0.4320(2) -0.0253(2) 0.64449(19) 0.0889(13) Uani 1 1 d . . . . .
H9A H 0.435755 -0.038853 0.59487 0.133 Uiso 1 1 calc R U . . .
H9B H 0.436988 -0.067435 0.6746 0.133 Uiso 1 1 calc R U . . .
H9C H 0.470157 0.008371 0.658888 0.133 Uiso 1 1 calc R U . . .
C30 C 0.6941(2) 0.56790(16) 0.61281(19) 0.0784(10) Uani 1 1 d . . . . .
H30A H 0.687087 0.586712 0.660082 0.118 Uiso 1 1 calc R U . . .
H30B H 0.679012 0.603223 0.576859 0.118 Uiso 1 1 calc R U . . .
H30C H 0.744959 0.556655 0.609514 0.118 Uiso 1 1 calc R U . . .
C36 C 0.9502(3) 0.5094(3) 0.6478(3) 0.0777(13) Uani 0.890(7) 1 d . . P D 1
H36A H 0.980118 0.497738 0.608973 0.117 Uiso 0.890(7) 1 calc R U P D 1
H36B H 0.980824 0.526421 0.688633 0.117 Uiso 0.890(7) 1 calc R U P D 1
H36C H 0.915696 0.546169 0.632229 0.117 Uiso 0.890(7) 1 calc R U P D 1
C42 C 0.5645(2) 0.2365(2) 0.41973(17) 0.0872(12) Uani 1 1 d . . . . .
H42 H 0.574441 0.21598 0.375652 0.105 Uiso 1 1 calc R U . . .
C40 C 0.48918(17) 0.3062(2) 0.48791(19) 0.0772(10) Uani 1 1 d . . . . .
H40 H 0.446932 0.333608 0.491117 0.093 Uiso 1 1 calc R U . . .
C6 C 0.14316(16) 0.0669(2) 0.50029(14) 0.0727(8) Uani 1 1 d . U . . .
H6A H 0.164264 0.110199 0.482616 0.109 Uiso 1 1 calc R U . . .
H6B H 0.110005 0.046516 0.463117 0.109 Uiso 1 1 calc R U . . .
H6C H 0.181409 0.032865 0.513506 0.109 Uiso 1 1 calc R U . . .
C27 C 0.68392(19) 0.34124(19) 0.79241(16) 0.0708(9) Uani 1 1 d . . . . .
H27A H 0.676618 0.295985 0.767799 0.106 Uiso 1 1 calc R U . . .
H27B H 0.66483 0.338376 0.839212 0.106 Uiso 1 1 calc R U . . .
H27C H 0.735377 0.351974 0.798049 0.106 Uiso 1 1 calc R U . . .
C45 C 0.71239(19) 0.15663(19) 0.6795(3) 0.0668(11) Uani 0.862(6) 1 d . . P A 1
H45A H 0.726102 0.106275 0.684254 0.08 Uiso 0.862(6) 1 calc R U P A 1
H45B H 0.708967 0.176862 0.727386 0.08 Uiso 0.862(6) 1 calc R U P A 1
C16 C 0.4078(5) 0.2952(5) 0.8396(3) 0.0728(12) Uani 0.566(13) 1 d . U P C 1
H16 H 0.397125 0.323747 0.878758 0.087 Uiso 0.566(13) 1 calc R U P C 1
C4 C 0.02121(18) 0.1525(2) 0.54945(19) 0.0800(8) Uani 1 1 d . U . . .
H4A H -0.003984 0.168079 0.59032 0.12 Uiso 1 1 calc R U . . .
H4B H -0.01298 0.129773 0.514736 0.12 Uiso 1 1 calc R U . . .
H4C H 0.042954 0.193339 0.527567 0.12 Uiso 1 1 calc R U . . .
C41 C 0.5033(2) 0.2759(2) 0.4244(2) 0.0906(13) Uani 1 1 d . . . . .
H41 H 0.470753 0.282153 0.38383 0.109 Uiso 1 1 calc R U . . .
C35 C 0.8525(2) 0.4540(4) 0.7508(2) 0.0865(18) Uani 0.890(7) 1 d . . P D 1
H35A H 0.813936 0.487148 0.735956 0.13 Uiso 0.890(7) 1 calc R U P D 1
H35B H 0.885833 0.476457 0.786423 0.13 Uiso 0.890(7) 1 calc R U P D 1
H35C H 0.831748 0.411748 0.771203 0.13 Uiso 0.890(7) 1 calc R U P D 1
C48 C 0.7952(3) 0.1519(2) 0.5804(3) 0.0866(15) Uani 0.862(6) 1 d . . P A 1
H48A H 0.754436 0.132955 0.550563 0.13 Uiso 0.862(6) 1 calc R U P A 1
H48B H 0.82339 0.112798 0.602002 0.13 Uiso 0.862(6) 1 calc R U P A 1
H48C H 0.825505 0.180259 0.551244 0.13 Uiso 0.862(6) 1 calc R U P A 1
C18 C 0.4813(5) 0.2055(4) 0.7918(6) 0.0780(14) Uani 0.566(13) 1 d . U P C 1
H18 H 0.520703 0.173684 0.797118 0.094 Uiso 0.566(13) 1 calc R U P C 1
C21 C 0.2692(2) 0.3797(2) 0.6288(3) 0.0698(15) Uani 0.708(7) 1 d . . P B 1
H21A H 0.262448 0.39645 0.677506 0.084 Uiso 0.708(7) 1 calc R U P B 1
H21B H 0.256961 0.418341 0.594796 0.084 Uiso 0.708(7) 1 calc R U P B 1
C47 C 0.8283(2) 0.2258(2) 0.6871(3) 0.0927(17) Uani 0.862(6) 1 d . . P A 1
H47A H 0.861086 0.253072 0.659528 0.139 Uiso 0.862(6) 1 calc R U P A 1
H47B H 0.854361 0.186247 0.710395 0.139 Uiso 0.862(6) 1 calc R U P A 1
H47C H 0.809117 0.256294 0.723012 0.139 Uiso 0.862(6) 1 calc R U P A 1
C17 C 0.4626(7) 0.2464(5) 0.8471(4) 0.0787(14) Uani 0.566(13) 1 d . U P C 1
H17 H 0.488113 0.240889 0.892165 0.094 Uiso 0.566(13) 1 calc R U P C 1
C24 C 0.2076(4) 0.3000(3) 0.5351(3) 0.0753(15) Uani 0.708(7) 1 d . . P B 1
H24A H 0.252295 0.299181 0.511008 0.113 Uiso 0.708(7) 1 calc R U P B 1
H24B H 0.176152 0.337279 0.514627 0.113 Uiso 0.708(7) 1 calc R U P B 1
H24C H 0.183405 0.254237 0.529034 0.113 Uiso 0.708(7) 1 calc R U P B 1
C34 C 0.9717(2) 0.3617(2) 0.7035(2) 0.0843(15) Uani 0.890(7) 1 d . . P D 1
H34A H 0.953441 0.331256 0.740026 0.126 Uiso 0.890(7) 1 calc R U P D 1
H34B H 1.014997 0.386178 0.723079 0.126 Uiso 0.890(7) 1 calc R U P D 1
H34C H 0.983391 0.332851 0.662931 0.126 Uiso 0.890(7) 1 calc R U P D 1
C23 C 0.1530(3) 0.3193(3) 0.6492(3) 0.0726(15) Uani 0.708(7) 1 d . . P B 1
H23A H 0.127134 0.274288 0.64486 0.109 Uiso 0.708(7) 1 calc R U P B 1
H23B H 0.122884 0.356914 0.627367 0.109 Uiso 0.708(7) 1 calc R U P B 1
H23C H 0.164457 0.330084 0.699482 0.109 Uiso 0.708(7) 1 calc R U P B 1
C21A C 0.2850(5) 0.3587(5) 0.5755(6) 0.051(3) Uani 0.292(7) 1 d . . P B 2
H21C H 0.293876 0.339452 0.528273 0.061 Uiso 0.292(7) 1 calc R U P B 2
H21D H 0.27023 0.408738 0.569945 0.061 Uiso 0.292(7) 1 calc R U P B 2
C23A C 0.1896(7) 0.3571(6) 0.6601(7) 0.066(3) Uani 0.292(7) 1 d . . P B 2
H23D H 0.153584 0.32912 0.682809 0.099 Uiso 0.292(7) 1 calc R U P B 2
H23E H 0.166143 0.397029 0.634928 0.099 Uiso 0.292(7) 1 calc R U P B 2
H23F H 0.225479 0.374701 0.696334 0.099 Uiso 0.292(7) 1 calc R U P B 2
C24A C 0.1717(7) 0.2819(6) 0.5521(8) 0.067(3) Uani 0.292(7) 1 d . . P B 2
H24D H 0.196593 0.245621 0.526277 0.1 Uiso 0.292(7) 1 calc R U P B 2
H24E H 0.154714 0.319291 0.519072 0.1 Uiso 0.292(7) 1 calc R U P B 2
H24F H 0.130691 0.260768 0.573567 0.1 Uiso 0.292(7) 1 calc R U P B 2
C48A C 0.8400(14) 0.1940(14) 0.5946(16) 0.082(8) Uani 0.138(6) 1 d . U P A 2
H48D H 0.826422 0.185547 0.544256 0.123 Uiso 0.138(6) 1 calc R U P A 2
H48E H 0.870757 0.155323 0.613431 0.123 Uiso 0.138(6) 1 calc R U P A 2
H48F H 0.866284 0.238684 0.600029 0.123 Uiso 0.138(6) 1 calc R U P A 2
C47A C 0.7825(16) 0.2150(13) 0.7090(16) 0.076(7) Uani 0.138(6) 1 d . U P A 2
H47D H 0.810915 0.258514 0.712563 0.114 Uiso 0.138(6) 1 calc R U P A 2
H47E H 0.809867 0.176531 0.732927 0.114 Uiso 0.138(6) 1 calc R U P A 2
H47F H 0.737504 0.221956 0.731559 0.114 Uiso 0.138(6) 1 calc R U P A 2
C45A C 0.7245(15) 0.1369(14) 0.6211(16) 0.077(7) Uani 0.138(6) 1 d . U P A 2
H45C H 0.739207 0.096472 0.652072 0.092 Uiso 0.138(6) 1 calc R U P A 2
H45D H 0.727379 0.123 0.570922 0.092 Uiso 0.138(6) 1 calc R U P A 2
C15A C 0.3804(6) 0.2844(8) 0.7778(5) 0.0602(16) Uani 0.434(13) 1 d . U P C 2
H15A H 0.342514 0.317035 0.782743 0.072 Uiso 0.434(13) 1 calc R U P C 2
C16A C 0.4241(5) 0.2663(7) 0.8391(5) 0.0638(16) Uani 0.434(13) 1 d . U P C 2
H16A H 0.414434 0.284722 0.884094 0.077 Uiso 0.434(13) 1 calc R U P C 2
C17A C 0.4808(5) 0.2217(7) 0.8325(6) 0.0658(16) Uani 0.434(13) 1 d . U P C 2
H17A H 0.511951 0.210565 0.872985 0.079 Uiso 0.434(13) 1 calc R U P C 2
C18A C 0.4931(5) 0.1925(6) 0.7670(6) 0.0640(14) Uani 0.434(13) 1 d . U P C 2
H18A H 0.531514 0.16011 0.763442 0.077 Uiso 0.434(13) 1 calc R U P C 2
C19A C 0.4497(5) 0.2103(6) 0.7067(5) 0.0533(11) Uani 0.434(13) 1 d . U P C 2
H19A H 0.458885 0.19175 0.661629 0.064 Uiso 0.434(13) 1 calc R U P C 2
C34A C 0.926(2) 0.3699(18) 0.7512(19) 0.084(11) Uani 0.110(7) 1 d . U P D 2
H34D H 0.912464 0.392175 0.794883 0.126 Uiso 0.110(7) 1 calc R U P D 2
H34E H 0.978549 0.362287 0.754698 0.126 Uiso 0.110(7) 1 calc R U P D 2
H34F H 0.901836 0.324425 0.744618 0.126 Uiso 0.110(7) 1 calc R U P D 2
C35A C 0.8441(19) 0.505(2) 0.729(2) 0.082(10) Uani 0.110(7) 1 d . U P D 2
H35D H 0.83481 0.546662 0.698854 0.122 Uiso 0.110(7) 1 calc R U P D 2
H35E H 0.872806 0.518969 0.772342 0.122 Uiso 0.110(7) 1 calc R U P D 2
H35F H 0.798349 0.485066 0.741616 0.122 Uiso 0.110(7) 1 calc R U P D 2
C36A C 0.9806(18) 0.4782(19) 0.6559(16) 0.061(7) Uani 0.110(7) 1 d . U P D 2
H36D H 1.013198 0.447857 0.631325 0.092 Uiso 0.110(7) 1 calc R U P D 2
H36E H 1.004778 0.494451 0.700816 0.092 Uiso 0.110(7) 1 calc R U P D 2
H36F H 0.967 0.519084 0.626105 0.092 Uiso 0.110(7) 1 calc R U P D 2

loop_
_atom_site_aniso_label
_atom_site_aniso_U_11
_atom_site_aniso_U_22
_atom_site_aniso_U_33
_atom_site_aniso_U_23
_atom_site_aniso_U_13
_atom_site_aniso_U_12
Fe1 0.02859(17) 0.02796(17) 0.03154(17) -0.00031(10) 0.00167(12) -0.00107(11)
Fe2 0.02859(17) 0.03130(18) 0.03850(19) -0.00021(11) -0.00022(13) -0.00041(11)
Si4 0.0395(3) 0.0422(3) 0.0379(3) -0.0055(2) 0.0088(2) -0.0013(2)
Si5 0.0402(3) 0.0456(3) 0.0378(3) -0.0003(2) 0.0064(2) -0.0052(2)
Si1 0.0372(3) 0.0481(3) 0.0332(3) -0.0007(2) 0.0052(2) -0.0042(2)
Si6 0.0451(3) 0.0370(3) 0.0468(3) 0.0068(2) 0.0044(2) 0.0039(2)
Si2 0.0347(3) 0.0560(4) 0.0375(3) -0.0036(2) -0.0011(2) -0.0093(2)
Si7 0.0364(3) 0.0526(4) 0.0395(3) -0.0030(3) 0.0049(2) 0.0026(3)
Si3 0.0531(4) 0.0425(3) 0.0419(3) 0.0043(2) 0.0035(3) 0.0112(3)
Si8 0.0385(3) 0.0620(4) 0.0499(4) -0.0114(3) -0.0019(3) -0.0097(3)
N4 0.0339(8) 0.0385(9) 0.0369(9) 0.0019(7) 0.0025(7) 0.0000(7)
N2 0.0334(8) 0.0382(9) 0.0353(8) -0.0023(7) 0.0030(7) 0.0024(7)
N1 0.0309(8) 0.0419(10) 0.0341(8) -0.0014(7) 0.0030(6) -0.0046(7)
N5 0.0332(8) 0.0474(10) 0.0386(9) -0.0052(8) 0.0033(7) -0.0029(7)
N3 0.0373(9) 0.0360(10) 0.0548(11) 0.0017(8) 0.0016(8) -0.0007(7)
N6 0.0399(10) 0.0351(10) 0.0724(13) -0.0009(9) 0.0058(9) 0.0004(8)
C38 0.0448(12) 0.0441(13) 0.0690(16) -0.0004(11) 0.0094(11) -0.0144(10)
C22 0.0434(12) 0.0332(12) 0.0823(18) 0.0057(11) 0.0006(12) 0.0048(10)
C13 0.0375(11) 0.0408(12) 0.0546(13) -0.0016(10) 0.0024(9) -0.0065(9)
C14 0.0493(10) 0.0491(12) 0.0538(8) 0.0039(8) 0.0014(9) -0.0171(8)
C3 0.0650(16) 0.0650(17) 0.0474(13) 0.0124(12) 0.0083(12) -0.0077(13)
C37 0.0400(11) 0.0392(12) 0.0739(16) -0.0046(11) 0.0067(11) -0.0042(9)
C26 0.0491(14) 0.0648(17) 0.0663(16) -0.0036(13) 0.0205(12) -0.0129(13)
C39 0.0505(14) 0.0515(15) 0.0778(18) 0.0102(13) 0.0074(13) -0.0053(12)
C10 0.0730(18) 0.0576(16) 0.0484(14) -0.0179(12) 0.0153(12) -0.0045(13)
C29 0.0493(13) 0.0632(16) 0.0423(12) 0.0130(11) 0.0045(10) 0.0053(12)
C11 0.0425(13) 0.0669(18) 0.084(2) -0.0104(15) 0.0219(13) -0.0031(12)
C28 0.0601(16) 0.0654(18) 0.0730(18) 0.0147(15) 0.0108(14) 0.0280(14)
C7 0.0627(16) 0.0626(16) 0.0396(12) 0.0067(11) -0.0024(11) 0.0035(13)
C25 0.0691(18) 0.0691(19) 0.0592(16) -0.0230(14) 0.0197(14) -0.0192(15)
C32 0.0478(14) 0.081(2) 0.0633(17) -0.0142(14) 0.0134(12) 0.0060(13)
C2 0.0500(15) 0.082(2) 0.0568(15) -0.0103(14) 0.0168(12) 0.0032(13)
C1 0.0553(14) 0.0670(17) 0.0391(12) -0.0088(11) 0.0052(10) -0.0067(12)
C44 0.0569(15) 0.0434(14) 0.088(2) 0.0030(13) 0.0125(14) -0.0058(12)
C5 0.0657(16) 0.0724(11) 0.0672(16) -0.0072(12) -0.0007(11) -0.0374(10)
C20 0.0538(15) 0.0450(14) 0.0813(19) 0.0079(13) 0.0077(13) -0.0095(11)
C33 0.0713(19) 0.076(2) 0.0685(19) 0.0200(16) 0.0118(15) 0.0045(16)
C8 0.113(3) 0.0411(15) 0.0638(17) 0.0045(12) 0.0051(17) -0.0135(16)
C43 0.0627(17) 0.072(2) 0.0769(19) -0.0064(15) 0.0223(15) -0.0208(15)
C15 0.056(3) 0.079(4) 0.0618(17) -0.0100(18) 0.0076(15) -0.0183(17)
C19 0.071(3) 0.049(2) 0.0579(19) 0.011(2) -0.006(2) -0.0081(15)
C46 0.0481(14) 0.0380(14) 0.119(3) 0.0111(15) 0.0063(15) 0.0076(11)
C12 0.0647(16) 0.0574(16) 0.0429(13) 0.0082(11) 0.0091(11) -0.0003(13)
C31 0.0562(15) 0.086(2) 0.0461(14) -0.0181(14) 0.0013(11) -0.0046(15)
C9 0.095(3) 0.098(3) 0.075(2) 0.0210(19) 0.0142(18) 0.061(2)
C30 0.110(3) 0.0449(16) 0.080(2) 0.0090(14) 0.0030(19) -0.0197(17)
C36 0.072(3) 0.070(3) 0.091(3) -0.021(2) -0.001(2) -0.028(2)
C42 0.093(3) 0.115(3) 0.0541(17) 0.0060(18) 0.0130(17) -0.047(2)
C40 0.0597(18) 0.084(2) 0.088(2) 0.0352(19) 0.0030(16) -0.0060(16)
C6 0.0527(13) 0.126(3) 0.0401(11) -0.0249(12) 0.0059(8) -0.0246(12)
C27 0.080(2) 0.083(2) 0.0489(15) 0.0195(14) 0.0017(14) 0.0125(17)
C45 0.0547(19) 0.0456(18) 0.101(3) 0.0107(18) 0.0085(18) 0.0065(14)
C16 0.093(3) 0.073(3) 0.0525(12) 0.0010(19) 0.0075(18) -0.0243(18)
C4 0.0639(16) 0.0958(16) 0.0752(19) 0.0013(15) -0.0291(12) 0.0150(10)
C41 0.077(2) 0.119(3) 0.074(2) 0.043(2) -0.0047(18) -0.032(2)
C35 0.059(2) 0.148(5) 0.053(2) -0.047(3) 0.0073(16) -0.025(3)
C48 0.076(3) 0.049(2) 0.140(4) 0.010(2) 0.042(3) 0.0144(19)
C18 0.100(3) 0.065(3) 0.065(2) 0.0111(19) -0.0202(19) 0.000(2)
C21 0.063(2) 0.039(2) 0.107(4) 0.004(2) 0.005(2) 0.0009(18)
C47 0.057(2) 0.062(2) 0.154(5) 0.031(3) -0.028(3) 0.0043(19)
C17 0.113(4) 0.066(4) 0.0551(18) 0.0148(17) -0.009(2) -0.019(2)
C24 0.087(4) 0.058(3) 0.079(3) 0.009(2) -0.007(3) 0.005(3)
C34 0.066(2) 0.100(3) 0.081(3) -0.007(2) -0.035(2) 0.010(2)
C23 0.057(3) 0.060(3) 0.101(4) 0.004(2) 0.006(2) 0.016(2)
C21A 0.045(5) 0.046(5) 0.061(6) 0.029(4) 0.004(4) -0.003(4)
C23A 0.070(7) 0.043(5) 0.090(8) 0.005(5) 0.040(6) 0.008(5)
C24A 0.056(6) 0.042(5) 0.096(9) 0.020(5) -0.026(6) 0.004(5)
C48A 0.074(13) 0.057(12) 0.114(16) -0.022(11) -0.004(11) 0.021(10)
C47A 0.074(14) 0.046(11) 0.109(15) 0.013(10) 0.013(12) 0.022(10)
C45A 0.071(10) 0.066(10) 0.092(11) 0.001(8) -0.007(8) 0.012(8)
C15A 0.041(3) 0.089(6) 0.0512(14) 0.0036(19) 0.0064(16) -0.011(2)
C16A 0.060(3) 0.080(5) 0.0517(11) 0.010(2) 0.0029(17) -0.013(2)
C17A 0.063(3) 0.083(4) 0.0510(16) 0.021(2) 0.003(2) -0.007(2)
C18A 0.062(3) 0.071(4) 0.058(2) 0.016(2) 0.0016(18) -0.0046(18)
C19A 0.057(3) 0.055(3) 0.0494(17) 0.018(2) 0.0105(18) -0.0097(16)
C34A 0.084(17) 0.080(16) 0.080(16) 0.009(13) -0.043(13) -0.010(13)
C35A 0.076(15) 0.084(17) 0.084(16) -0.033(14) 0.001(13) -0.017(14)
C36A 0.060(14) 0.071(16) 0.052(12) -0.007(11) -0.002(11) -0.016(12)

loop_
_atom_type_symbol
_atom_type_description
_atom_type_scat_dispersion_real
_atom_type_scat_dispersion_imag
_atom_type_scat_source
C C 0.0181 0.0091 'International Tables Vol C Tables 4.2.6.8 and 6.1.1.4'
H H 0 0 'International Tables Vol C Tables 4.2.6.8 and 6.1.1.4'
Fe Fe -1.1336 3.1974 'International Tables Vol C Tables 4.2.6.8 and 6.1.1.4'
N N 0.0311 0.018 'International Tables Vol C Tables 4.2.6.8 and 6.1.1.4'
Si Si 0.2541 0.3302 'International Tables Vol C Tables 4.2.6.8 and 6.1.1.4'

loop_
_exptl_crystal_face_index_h
_exptl_crystal_face_index_k
_exptl_crystal_face_index_l
_exptl_crystal_face_perp_dist
1 1 -1 0.1197
-1 -1 1 0.1063
1 0 -1 0.086
-1 0 1 0.1187
-1 1 1 0.1033
1 -1 -1 0.1138
1 1 0 0.1176
-1 -1 0 0.0431
-1 0 0 0.0296
1 0 0 0.0536
1 -1 0 0.1052
1 1 1 0.1229
-1 -1 -1 0.1021
1 0 1 0.0964
-1 0 -1 0.1004
-1 1 -1 0.0941
1 -1 1 0.0941
0 1 0 0.1505
0 -1 0 0.1001
0 1 -1 0.1174
0 -9 -9 0.1183
1 -9 9 0.1052
1 4 12 0.1229
-1 6 -11 0.1023
-1 10 -7 0.1194

loop_
_geom_angle_atom_site_label_1
_geom_angle_atom_site_label_2
_geom_angle_atom_site_label_3
_geom_angle
_geom_angle_site_symmetry_1
_geom_angle_site_symmetry_3
_geom_angle_publ_flag
N2 Fe1 N1 130.97(7) . . ?
N2 Fe1 N3 117.38(7) . . ?
N1 Fe1 N3 110.93(7) . . ?
N4 Fe2 N6 112.18(8) . . ?
N5 Fe2 N4 132.17(8) . . ?
N5 Fe2 N6 114.86(8) . . ?
N2 Si4 C10 112.38(11) . . ?
N2 Si4 C11 113.05(12) . . ?
N2 Si4 C12 112.30(11) . . ?
C11 Si4 C10 106.59(13) . . ?
C12 Si4 C10 106.84(14) . . ?
C12 Si4 C11 105.15(14) . . ?
N4 Si5 C26 114.31(11) . . ?
N4 Si5 C25 112.26(12) . . ?
N4 Si5 C27 111.76(12) . . ?
C26 Si5 C25 106.00(14) . . ?
C26 Si5 C27 104.58(15) . . ?
C27 Si5 C25 107.36(16) . . ?
N1 Si1 C3 113.56(11) . . ?
N1 Si1 C2 112.27(11) . . ?
N1 Si1 C1 111.87(10) . . ?
C3 Si1 C2 106.16(14) . . ?
C1 Si1 C3 106.44(13) . . ?
C1 Si1 C2 106.01(13) . . ?
N4 Si6 C29 111.67(11) . . ?
N4 Si6 C28 112.95(12) . . ?
N4 Si6 C30 111.48(13) . . ?
C29 Si6 C28 105.78(14) . . ?
C29 Si6 C30 106.65(14) . . ?
C30 Si6 C28 107.92(17) . . ?
N1 Si2 C5 112.68(12) . . ?
N1 Si2 C6 111.00(11) . . ?
N1 Si2 C4 112.57(13) . . ?
C6 Si2 C5 106.44(16) . . ?
C6 Si2 C4 106.56(17) . . ?
C4 Si2 C5 107.18(17) . . ?
N5 Si7 C32 113.13(12) . . ?
N5 Si7 C33 112.59(13) . . ?
N5 Si7 C31 111.90(12) . . ?
C32 Si7 C33 105.83(15) . . ?
C31 Si7 C32 105.73(14) . . ?
C31 Si7 C33 107.15(16) . . ?
N2 Si3 C7 111.71(11) . . ?
N2 Si3 C8 111.66(12) . . ?
N2 Si3 C9 113.09(13) . . ?
C7 Si3 C8 107.28(14) . . ?
C9 Si3 C7 105.63(15) . . ?
C9 Si3 C8 107.08(18) . . ?
N5 Si8 C36 112.83(17) . . ?
N5 Si8 C35 111.89(13) . . ?
N5 Si8 C34 111.16(14) . . ?
N5 Si8 C34A 118.5(9) . . ?
N5 Si8 C35A 108.1(10) . . ?
N5 Si8 C36A 121.2(10) . . ?
C36 Si8 C34 106.2(2) . . ?
C35 Si8 C36 106.2(2) . . ?
C35 Si8 C34 108.2(2) . . ?
C34A Si8 C35A 97.3(16) . . ?
C36A Si8 C34A 106.7(14) . . ?
C36A Si8 C35A 100.8(14) . . ?
Si5 N4 Fe2 121.94(10) . . ?
Si5 N4 Si6 122.96(11) . . ?
Si6 N4 Fe2 113.92(9) . . ?
Si4 N2 Fe1 123.22(10) . . ?
Si4 N2 Si3 121.99(10) . . ?
Si3 N2 Fe1 113.20(9) . . ?
Si1 N1 Fe1 120.59(9) . . ?
Si1 N1 Si2 122.22(10) . . ?
Si2 N1 Fe1 116.73(9) . . ?
Si7 N5 Fe2 120.76(10) . . ?
Si8 N5 Fe2 117.51(10) . . ?
Si8 N5 Si7 121.61(11) . . ?
Fe1 N3 H3 104.4 . . ?
C22 N3 Fe1 121.16(15) . . ?
C22 N3 H3 104.4 . . ?
C13 N3 Fe1 114.03(14) . . ?
C13 N3 H3 104.4 . . ?
C13 N3 C22 106.81(18) . . ?
Fe2 N6 H6 104.7 . . ?
C37 N6 Fe2 112.75(14) . . ?
C37 N6 H6 104.7 . . ?
C37 N6 C46 107.4(2) . . ?
C46 N6 Fe2 121.06(18) . . ?
C46 N6 H6 104.7 . . ?
C39 C38 C37 119.3(3) . . ?
C39 C38 C43 118.4(3) . . ?
C43 C38 C37 122.2(3) . . ?
N3 C22 C23 106.7(3) . . ?
N3 C22 C21A 101.6(3) . . ?
N3 C22 C24A 109.6(4) . . ?
C21 C22 N3 102.9(2) . . ?
C21 C22 C23 108.3(3) . . ?
C24 C22 N3 112.5(3) . . ?
C24 C22 C21 115.8(4) . . ?
C24 C22 C23 110.0(4) . . ?
C23A C22 N3 112.1(5) . . ?
C23A C22 C21A 109.5(6) . . ?
C23A C22 C24A 113.6(8) . . ?
C24A C22 C21A 109.7(7) . . ?
N3 C13 H13 108.6 . . ?
N3 C13 C20 105.78(19) . . ?
C14 C13 N3 110.30(19) . . ?
C14 C13 H13 108.6 . . ?
C14 C13 C20 114.7(2) . . ?
C20 C13 H13 108.6 . . ?
C15 C14 C13 115.3(4) . . ?
C19 C14 C13 126.4(4) . . ?
C19 C14 C15 118.3(4) . . ?
C15A C14 C13 130.2(5) . . ?
C15A C14 C19A 117.5(5) . . ?
C19A C14 C13 112.2(4) . . ?
Si1 C3 H3A 109.5 . . ?
Si1 C3 H3B 109.5 . . ?
Si1 C3 H3C 109.5 . . ?
H3A C3 H3B 109.5 . . ?
H3A C3 H3C 109.5 . . ?
H3B C3 H3C 109.5 . . ?
N6 C37 H37 108.2 . . ?
N6 C37 C44 105.3(2) . . ?
C38 C37 N6 112.7(2) . . ?
C38 C37 H37 108.2 . . ?
C38 C37 C44 114.1(2) . . ?
C44 C37 H37 108.2 . . ?
Si5 C26 H26A 109.5 . . ?
Si5 C26 H26B 109.5 . . ?
Si5 C26 H26C 109.5 . . ?
H26A C26 H26B 109.5 . . ?
H26A C26 H26C 109.5 . . ?
H26B C26 H26C 109.5 . . ?
C38 C39 H39 119.5 . . ?
C38 C39 C40 120.9(3) . . ?
C40 C39 H39 119.5 . . ?
Si4 C10 H10A 109.5 . . ?
Si4 C10 H10B 109.5 . . ?
Si4 C10 H10C 109.5 . . ?
H10A C10 H10B 109.5 . . ?
H10A C10 H10C 109.5 . . ?
H10B C10 H10C 109.5 . . ?
Si6 C29 H29A 109.5 . . ?
Si6 C29 H29B 109.5 . . ?
Si6 C29 H29C 109.5 . . ?
H29A C29 H29B 109.5 . . ?
H29A C29 H29C 109.5 . . ?
H29B C29 H29C 109.5 . . ?
Si4 C11 H11A 109.5 . . ?
Si4 C11 H11B 109.5 . . ?
Si4 C11 H11C 109.5 . . ?
H11A C11 H11B 109.5 . . ?
H11A C11 H11C 109.5 . . ?
H11B C11 H11C 109.5 . . ?
Si6 C28 H28A 109.5 . . ?
Si6 C28 H28B 109.5 . . ?
Si6 C28 H28C 109.5 . . ?
H28A C28 H28B 109.5 . . ?
H28A C28 H28C 109.5 . . ?
H28B C28 H28C 109.5 . . ?
Si3 C7 H7A 109.5 . . ?
Si3 C7 H7B 109.5 . . ?
Si3 C7 H7C 109.5 . . ?
H7A C7 H7B 109.5 . . ?
H7A C7 H7C 109.5 . . ?
H7B C7 H7C 109.5 . . ?
Si5 C25 H25A 109.5 . . ?
Si5 C25 H25B 109.5 . . ?
Si5 C25 H25C 109.5 . . ?
H25A C25 H25B 109.5 . . ?
H25A C25 H25C 109.5 . . ?
H25B C25 H25C 109.5 . . ?
Si7 C32 H32A 109.5 . . ?
Si7 C32 H32B 109.5 . . ?
Si7 C32 H32C 109.5 . . ?
H32A C32 H32B 109.5 . . ?
H32A C32 H32C 109.5 . . ?
H32B C32 H32C 109.5 . . ?
Si1 C2 H2A 109.5 . . ?
Si1 C2 H2B 109.5 . . ?
Si1 C2 H2C 109.5 . . ?
H2A C2 H2B 109.5 . . ?
H2A C2 H2C 109.5 . . ?
H2B C2 H2C 109.5 . . ?
Si1 C1 H1A 109.5 . . ?
Si1 C1 H1B 109.5 . . ?
Si1 C1 H1C 109.5 . . ?
H1A C1 H1B 109.5 . . ?
H1A C1 H1C 109.5 . . ?
H1B C1 H1C 109.5 . . ?
C37 C44 H44A 111.1 . . ?
C37 C44 H44B 111.1 . . ?
C37 C44 H44C 111.3 . . ?
C37 C44 H44D 111.3 . . ?
C37 C44 C45A 102.5(10) . . ?
H44A C44 H44B 109 . . ?
H44C C44 H44D 109.2 . . ?
C45 C44 C37 103.5(2) . . ?
C45 C44 H44A 111.1 . . ?
C45 C44 H44B 111.1 . . ?
C45A C44 H44C 111.3 . . ?
C45A C44 H44D 111.3 . . ?
Si2 C5 H5A 109.5 . . ?
Si2 C5 H5B 109.5 . . ?
Si2 C5 H5C 109.5 . . ?
H5A C5 H5B 109.5 . . ?
H5A C5 H5C 109.5 . . ?
H5B C5 H5C 109.5 . . ?
C13 C20 H20A 110.5 . . ?
C13 C20 H20B 110.5 . . ?
C13 C20 H20C 111 . . ?
C13 C20 H20D 111 . . ?
C13 C20 C21 106.1(2) . . ?
H20A C20 H20B 108.7 . . ?
H20C C20 H20D 109 . . ?
C21 C20 H20A 110.5 . . ?
C21 C20 H20B 110.5 . . ?
C21A C20 C13 103.6(4) . . ?
C21A C20 H20C 111 . . ?
C21A C20 H20D 111 . . ?
Si7 C33 H33A 109.5 . . ?
Si7 C33 H33B 109.5 . . ?
Si7 C33 H33C 109.5 . . ?
H33A C33 H33B 109.5 . . ?
H33A C33 H33C 109.5 . . ?
H33B C33 H33C 109.5 . . ?
Si3 C8 H8A 109.5 . . ?
Si3 C8 H8B 109.5 . . ?
Si3 C8 H8C 109.5 . . ?
H8A C8 H8B 109.5 . . ?
H8A C8 H8C 109.5 . . ?
H8B C8 H8C 109.5 . . ?
C38 C43 H43 119.9 . . ?
C42 C43 C38 120.1(3) . . ?
C42 C43 H43 119.9 . . ?
C14 C15 H15 120.7 . . ?
C16 C15 C14 118.5(6) . . ?
C16 C15 H15 120.7 . . ?
C14 C19 H19 118.4 . . ?
C14 C19 C18 123.2(6) . . ?
C18 C19 H19 118.4 . . ?
N6 C46 C45 103.5(2) . . ?
N6 C46 C48A 105.1(10) . . ?
C48 C46 N6 109.0(3) . . ?
C48 C46 C45 110.3(3) . . ?
C47 C46 N6 110.8(3) . . ?
C47 C46 C45 111.7(4) . . ?
C47 C46 C48 111.2(4) . . ?
C47A C46 N6 107.4(9) . . ?
C47A C46 C48A 112.4(16) . . ?
C47A C46 C45A 118.7(17) . . ?
C45A C46 N6 103.4(10) . . ?
C45A C46 C48A 108.6(15) . . ?
Si4 C12 H12A 109.5 . . ?
Si4 C12 H12B 109.5 . . ?
Si4 C12 H12C 109.5 . . ?
H12A C12 H12B 109.5 . . ?
H12A C12 H12C 109.5 . . ?
H12B C12 H12C 109.5 . . ?
Si7 C31 H31A 109.5 . . ?
Si7 C31 H31B 109.5 . . ?
Si7 C31 H31C 109.5 . . ?
H31A C31 H31B 109.5 . . ?
H31A C31 H31C 109.5 . . ?
H31B C31 H31C 109.5 . . ?
Si3 C9 H9A 109.5 . . ?
Si3 C9 H9B 109.5 . . ?
Si3 C9 H9C 109.5 . . ?
H9A C9 H9B 109.5 . . ?
H9A C9 H9C 109.5 . . ?
H9B C9 H9C 109.5 . . ?
Si6 C30 H30A 109.5 . . ?
Si6 C30 H30B 109.5 . . ?
Si6 C30 H30C 109.5 . . ?
H30A C30 H30B 109.5 . . ?
H30A C30 H30C 109.5 . . ?
H30B C30 H30C 109.5 . . ?
Si8 C36 H36A 109.5 . . ?
Si8 C36 H36B 109.5 . . ?
Si8 C36 H36C 109.5 . . ?
H36A C36 H36B 109.5 . . ?
H36A C36 H36C 109.5 . . ?
H36B C36 H36C 109.5 . . ?
C43 C42 H42 119.8 . . ?
C41 C42 C43 120.5(4) . . ?
C41 C42 H42 119.8 . . ?
C39 C40 H40 119.9 . . ?
C41 C40 C39 120.2(3) . . ?
C41 C40 H40 119.9 . . ?
Si2 C6 H6A 109.5 . . ?
Si2 C6 H6B 109.5 . . ?
Si2 C6 H6C 109.5 . . ?
H6A C6 H6B 109.5 . . ?
H6A C6 H6C 109.5 . . ?
H6B C6 H6C 109.5 . . ?
Si5 C27 H27A 109.5 . . ?
Si5 C27 H27B 109.5 . . ?
Si5 C27 H27C 109.5 . . ?
H27A C27 H27B 109.5 . . ?
H27A C27 H27C 109.5 . . ?
H27B C27 H27C 109.5 . . ?
C44 C45 C46 104.7(3) . . ?
C44 C45 H45A 110.8 . . ?
C44 C45 H45B 110.8 . . ?
C46 C45 H45A 110.8 . . ?
C46 C45 H45B 110.8 . . ?
H45A C45 H45B 108.9 . . ?
C15 C16 H16 120 . . ?
C17 C16 C15 119.9(6) . . ?
C17 C16 H16 120 . . ?
Si2 C4 H4A 109.5 . . ?
Si2 C4 H4B 109.5 . . ?
Si2 C4 H4C 109.5 . . ?
H4A C4 H4B 109.5 . . ?
H4A C4 H4C 109.5 . . ?
H4B C4 H4C 109.5 . . ?
C42 C41 H41 120 . . ?
C40 C41 C42 119.9(3) . . ?
C40 C41 H41 120 . . ?
Si8 C35 H35A 109.5 . . ?
Si8 C35 H35B 109.5 . . ?
Si8 C35 H35C 109.5 . . ?
H35A C35 H35B 109.5 . . ?
H35A C35 H35C 109.5 . . ?
H35B C35 H35C 109.5 . . ?
C46 C48 H48A 109.5 . . ?
C46 C48 H48B 109.5 . . ?
C46 C48 H48C 109.5 . . ?
H48A C48 H48B 109.5 . . ?
H48A C48 H48C 109.5 . . ?
H48B C48 H48C 109.5 . . ?
C19 C18 H18 121.2 . . ?
C17 C18 C19 117.6(7) . . ?
C17 C18 H18 121.2 . . ?
C22 C21 C20 102.5(3) . . ?
C22 C21 H21A 111.3 . . ?
C22 C21 H21B 111.3 . . ?
C20 C21 H21A 111.3 . . ?
C20 C21 H21B 111.3 . . ?
H21A C21 H21B 109.2 . . ?
C46 C47 H47A 109.5 . . ?
C46 C47 H47B 109.5 . . ?
C46 C47 H47C 109.5 . . ?
H47A C47 H47B 109.5 . . ?
H47A C47 H47C 109.5 . . ?
H47B C47 H47C 109.5 . . ?
C16 C17 H17 118.9 . . ?
C18 C17 C16 122.1(7) . . ?
C18 C17 H17 118.9 . . ?
C22 C24 H24A 109.5 . . ?
C22 C24 H24B 109.5 . . ?
C22 C24 H24C 109.5 . . ?
H24A C24 H24B 109.5 . . ?
H24A C24 H24C 109.5 . . ?
H24B C24 H24C 109.5 . . ?
Si8 C34 H34A 109.5 . . ?
Si8 C34 H34B 109.5 . . ?
Si8 C34 H34C 109.5 . . ?
H34A C34 H34B 109.5 . . ?
H34A C34 H34C 109.5 . . ?
H34B C34 H34C 109.5 . . ?
C22 C23 H23A 109.5 . . ?
C22 C23 H23B 109.5 . . ?
C22 C23 H23C 109.5 . . ?
H23A C23 H23B 109.5 . . ?
H23A C23 H23C 109.5 . . ?
H23B C23 H23C 109.5 . . ?
C22 C21A H21C 110.6 . . ?
C22 C21A H21D 110.6 . . ?
C20 C21A C22 105.6(5) . . ?
C20 C21A H21C 110.6 . . ?
C20 C21A H21D 110.6 . . ?
H21C C21A H21D 108.8 . . ?
C22 C23A H23D 109.5 . . ?
C22 C23A H23E 109.5 . . ?
C22 C23A H23F 109.5 . . ?
H23D C23A H23E 109.5 . . ?
H23D C23A H23F 109.5 . . ?
H23E C23A H23F 109.5 . . ?
C22 C24A H24D 109.5 . . ?
C22 C24A H24E 109.5 . . ?
C22 C24A H24F 109.5 . . ?
H24D C24A H24E 109.5 . . ?
H24D C24A H24F 109.5 . . ?
H24E C24A H24F 109.5 . . ?
C46 C48A H48D 109.5 . . ?
C46 C48A H48E 109.5 . . ?
C46 C48A H48F 109.5 . . ?
H48D C48A H48E 109.5 . . ?
H48D C48A H48F 109.5 . . ?
H48E C48A H48F 109.5 . . ?
C46 C47A H47D 109.5 . . ?
C46 C47A H47E 109.5 . . ?
C46 C47A H47F 109.5 . . ?
H47D C47A H47E 109.5 . . ?
H47D C47A H47F 109.5 . . ?
H47E C47A H47F 109.5 . . ?
C44 C45A H45C 111.3 . . ?
C44 C45A H45D 111.3 . . ?
C46 C45A C44 102.3(16) . . ?
C46 C45A H45C 111.3 . . ?
C46 C45A H45D 111.3 . . ?
H45C C45A H45D 109.2 . . ?
C14 C15A H15A 117.8 . . ?
C14 C15A C16A 124.4(8) . . ?
C16A C15A H15A 117.8 . . ?
C15A C16A H16A 120.7 . . ?
C17A C16A C15A 118.7(8) . . ?
C17A C16A H16A 120.7 . . ?
C16A C17A H17A 119.7 . . ?
C16A C17A C18A 120.5(8) . . ?
C18A C17A H17A 119.7 . . ?
C17A C18A H18A 119.7 . . ?
C19A C18A C17A 120.5(8) . . ?
C19A C18A H18A 119.7 . . ?
C14 C19A H19A 120.9 . . ?
C18A C19A C14 118.3(6) . . ?
C18A C19A H19A 120.9 . . ?
Si8 C34A H34D 109.5 . . ?
Si8 C34A H34E 109.5 . . ?
Si8 C34A H34F 109.5 . . ?
H34D C34A H34E 109.5 . . ?
H34D C34A H34F 109.5 . . ?
H34E C34A H34F 109.5 . . ?
Si8 C35A H35D 109.5 . . ?
Si8 C35A H35E 109.5 . . ?
Si8 C35A H35F 109.5 . . ?
H35D C35A H35E 109.5 . . ?
H35D C35A H35F 109.5 . . ?
H35E C35A H35F 109.5 . . ?
Si8 C36A H36D 109.5 . . ?
Si8 C36A H36E 109.5 . . ?
Si8 C36A H36F 109.5 . . ?
H36D C36A H36E 109.5 . . ?
H36D C36A H36F 109.5 . . ?
H36E C36A H36F 109.5 . . ?

loop_
_geom_bond_atom_site_label_1
_geom_bond_atom_site_label_2
_geom_bond_distance
_geom_bond_site_symmetry_2
_geom_bond_publ_flag
Fe1 N2 1.9371(17) . ?
Fe1 N1 1.9424(17) . ?
Fe1 N3 2.1474(19) . ?
Fe2 N4 1.9431(18) . ?
Fe2 N5 1.9341(18) . ?
Fe2 N6 2.153(2) . ?
Si4 N2 1.7151(18) . ?
Si4 C10 1.880(3) . ?
Si4 C11 1.872(3) . ?
Si4 C12 1.871(3) . ?
Si5 N4 1.7153(18) . ?
Si5 C26 1.869(3) . ?
Si5 C25 1.879(3) . ?
Si5 C27 1.876(3) . ?
Si1 N1 1.7125(17) . ?
Si1 C3 1.877(3) . ?
Si1 C2 1.887(3) . ?
Si1 C1 1.874(3) . ?
Si6 N4 1.7197(18) . ?
Si6 C29 1.868(3) . ?
Si6 C28 1.878(3) . ?
Si6 C30 1.877(3) . ?
Si2 N1 1.7199(18) . ?
Si2 C5 1.875(3) . ?
Si2 C6 1.866(3) . ?
Si2 C4 1.875(3) . ?
Si7 N5 1.7171(19) . ?
Si7 C32 1.873(3) . ?
Si7 C33 1.881(3) . ?
Si7 C31 1.872(3) . ?
Si3 N2 1.7248(19) . ?
Si3 C7 1.872(3) . ?
Si3 C8 1.890(3) . ?
Si3 C9 1.867(3) . ?
Si8 N5 1.7168(19) . ?
Si8 C36 1.866(4) . ?
Si8 C35 1.835(4) . ?
Si8 C34 1.890(4) . ?
Si8 C34A 1.88(3) . ?
Si8 C35A 2.12(3) . ?
Si8 C36A 1.81(3) . ?
N3 H3 1 . ?
N3 C22 1.538(3) . ?
N3 C13 1.516(3) . ?
N6 H6 1 . ?
N6 C37 1.519(3) . ?
N6 C46 1.538(3) . ?
C38 C37 1.502(4) . ?
C38 C39 1.388(4) . ?
C38 C43 1.398(4) . ?
C22 C21 1.530(5) . ?
C22 C24 1.465(6) . ?
C22 C23 1.564(5) . ?
C22 C21A 1.605(8) . ?
C22 C23A 1.430(10) . ?
C22 C24A 1.546(12) . ?
C13 H13 1 . ?
C13 C14 1.509(3) . ?
C13 C20 1.537(3) . ?
C14 C15 1.475(8) . ?
C14 C19 1.314(8) . ?
C14 C15A 1.302(11) . ?
C14 C19A 1.489(10) . ?
C3 H3A 0.98 . ?
C3 H3B 0.98 . ?
C3 H3C 0.98 . ?
C37 H37 1 . ?
C37 C44 1.539(4) . ?
C26 H26A 0.98 . ?
C26 H26B 0.98 . ?
C26 H26C 0.98 . ?
C39 H39 0.95 . ?
C39 C40 1.388(4) . ?
C10 H10A 0.98 . ?
C10 H10B 0.98 . ?
C10 H10C 0.98 . ?
C29 H29A 0.98 . ?
C29 H29B 0.98 . ?
C29 H29C 0.98 . ?
C11 H11A 0.98 . ?
C11 H11B 0.98 . ?
C11 H11C 0.98 . ?
C28 H28A 0.98 . ?
C28 H28B 0.98 . ?
C28 H28C 0.98 . ?
C7 H7A 0.98 . ?
C7 H7B 0.98 . ?
C7 H7C 0.98 . ?
C25 H25A 0.98 . ?
C25 H25B 0.98 . ?
C25 H25C 0.98 . ?
C32 H32A 0.98 . ?
C32 H32B 0.98 . ?
C32 H32C 0.98 . ?
C2 H2A 0.98 . ?
C2 H2B 0.98 . ?
C2 H2C 0.98 . ?
C1 H1A 0.98 . ?
C1 H1B 0.98 . ?
C1 H1C 0.98 . ?
C44 H44A 0.99 . ?
C44 H44B 0.99 . ?
C44 H44C 0.99 . ?
C44 H44D 0.99 . ?
C44 C45 1.488(5) . ?
C44 C45A 1.65(3) . ?
C5 H5A 0.98 . ?
C5 H5B 0.98 . ?
C5 H5C 0.98 . ?
C20 H20A 0.99 . ?
C20 H20B 0.99 . ?
C20 H20C 0.99 . ?
C20 H20D 0.99 . ?
C20 C21 1.553(5) . ?
C20 C21A 1.409(9) . ?
C33 H33A 0.98 . ?
C33 H33B 0.98 . ?
C33 H33C 0.98 . ?
C8 H8A 0.98 . ?
C8 H8B 0.98 . ?
C8 H8C 0.98 . ?
C43 H43 0.95 . ?
C43 C42 1.392(5) . ?
C15 H15 0.95 . ?
C15 C16 1.384(10) . ?
C19 H19 0.95 . ?
C19 C18 1.421(9) . ?
C46 C45 1.547(5) . ?
C46 C48 1.521(6) . ?
C46 C47 1.503(5) . ?
C46 C48A 1.64(3) . ?
C46 C47A 1.38(3) . ?
C46 C45A 1.43(3) . ?
C12 H12A 0.98 . ?
C12 H12B 0.98 . ?
C12 H12C 0.98 . ?
C31 H31A 0.98 . ?
C31 H31B 0.98 . ?
C31 H31C 0.98 . ?
C9 H9A 0.98 . ?
C9 H9B 0.98 . ?
C9 H9C 0.98 . ?
C30 H30A 0.98 . ?
C30 H30B 0.98 . ?
C30 H30C 0.98 . ?
C36 H36A 0.98 . ?
C36 H36B 0.98 . ?
C36 H36C 0.98 . ?
C42 H42 0.95 . ?
C42 C41 1.374(6) . ?
C40 H40 0.95 . ?
C40 C41 1.374(6) . ?
C6 H6A 0.98 . ?
C6 H6B 0.98 . ?
C6 H6C 0.98 . ?
C27 H27A 0.98 . ?
C27 H27B 0.98 . ?
C27 H27C 0.98 . ?
C45 H45A 0.99 . ?
C45 H45B 0.99 . ?
C16 H16 0.95 . ?
C16 C17 1.377(11) . ?
C4 H4A 0.98 . ?
C4 H4B 0.98 . ?
C4 H4C 0.98 . ?
C41 H41 0.95 . ?
C35 H35A 0.98 . ?
C35 H35B 0.98 . ?
C35 H35C 0.98 . ?
C48 H48A 0.98 . ?
C48 H48B 0.98 . ?
C48 H48C 0.98 . ?
C18 H18 0.95 . ?
C18 C17 1.368(10) . ?
C21 H21A 0.99 . ?
C21 H21B 0.99 . ?
C47 H47A 0.98 . ?
C47 H47B 0.98 . ?
C47 H47C 0.98 . ?
C17 H17 0.95 . ?
C24 H24A 0.98 . ?
C24 H24B 0.98 . ?
C24 H24C 0.98 . ?
C34 H34A 0.98 . ?
C34 H34B 0.98 . ?
C34 H34C 0.98 . ?
C23 H23A 0.98 . ?
C23 H23B 0.98 . ?
C23 H23C 0.98 . ?
C21A H21C 0.99 . ?
C21A H21D 0.99 . ?
C23A H23D 0.98 . ?
C23A H23E 0.98 . ?
C23A H23F 0.98 . ?
C24A H24D 0.98 . ?
C24A H24E 0.98 . ?
C24A H24F 0.98 . ?
C48A H48D 0.98 . ?
C48A H48E 0.98 . ?
C48A H48F 0.98 . ?
C47A H47D 0.98 . ?
C47A H47E 0.98 . ?
C47A H47F 0.98 . ?
C45A H45C 0.99 . ?
C45A H45D 0.99 . ?
C15A H15A 0.95 . ?
C15A C16A 1.409(12) . ?
C16A H16A 0.95 . ?
C16A C17A 1.365(12) . ?
C17A H17A 0.95 . ?
C17A C18A 1.392(12) . ?
C18A H18A 0.95 . ?
C18A C19A 1.389(11) . ?
C19A H19A 0.95 . ?
C34A H34D 0.98 . ?
C34A H34E 0.98 . ?
C34A H34F 0.98 . ?
C35A H35D 0.98 . ?
C35A H35E 0.98 . ?
C35A H35F 0.98 . ?
C36A H36D 0.98 . ?
C36A H36E 0.98 . ?
C36A H36F 0.98 . ?

loop_
_geom_torsion_atom_site_label_1
_geom_torsion_atom_site_label_2
_geom_torsion_atom_site_label_3
_geom_torsion_atom_site_label_4
_geom_torsion
_geom_torsion_site_symmetry_1
_geom_torsion_site_symmetry_2
_geom_torsion_site_symmetry_3
_geom_torsion_site_symmetry_4
_geom_torsion_publ_flag
Fe1 N3 C22 C21 -166.4(3) . . . . ?
Fe1 N3 C22 C24 -41.0(4) . . . . ?
Fe1 N3 C22 C23 79.7(3) . . . . ?
Fe1 N3 C22 C21A -122.6(5) . . . . ?
Fe1 N3 C22 C23A 120.5(6) . . . . ?
Fe1 N3 C22 C24A -6.7(7) . . . . ?
Fe1 N3 C13 C14 -85.5(2) . . . . ?
Fe1 N3 C13 C20 149.89(17) . . . . ?
Fe2 N6 C37 C38 87.9(2) . . . . ?
Fe2 N6 C37 C44 -147.18(19) . . . . ?
Fe2 N6 C46 C45 118.8(3) . . . . ?
Fe2 N6 C46 C48 -123.8(3) . . . . ?
Fe2 N6 C46 C47 -1.1(4) . . . . ?
Fe2 N6 C46 C48A -78.5(10) . . . . ?
Fe2 N6 C46 C47A 41.4(14) . . . . ?
Fe2 N6 C46 C45A 167.7(13) . . . . ?
N3 C22 C21 C20 39.7(4) . . . . ?
N3 C22 C21A C20 -32.9(7) . . . . ?
N3 C13 C14 C15 -66.4(6) . . . . ?
N3 C13 C14 C19 114.2(6) . . . . ?
N3 C13 C14 C15A -61.2(10) . . . . ?
N3 C13 C14 C19A 122.4(5) . . . . ?
N3 C13 C20 C21 11.8(4) . . . . ?
N3 C13 C20 C21A -34.9(5) . . . . ?
N6 C37 C44 C45 31.9(3) . . . . ?
N6 C37 C44 C45A -14.0(11) . . . . ?
N6 C46 C45 C44 33.0(4) . . . . ?
N6 C46 C45A C44 -43.3(16) . . . . ?
C38 C37 C44 C45 156.0(3) . . . . ?
C38 C37 C44 C45A 110.1(11) . . . . ?
C38 C39 C40 C41 -0.9(5) . . . . ?
C38 C43 C42 C41 0.0(5) . . . . ?
C22 N3 C13 C14 137.9(2) . . . . ?
C22 N3 C13 C20 13.3(3) . . . . ?
C13 N3 C22 C21 -33.5(3) . . . . ?
C13 N3 C22 C24 91.8(4) . . . . ?
C13 N3 C22 C23 -147.4(3) . . . . ?
C13 N3 C22 C21A 10.2(5) . . . . ?
C13 N3 C22 C23A -106.7(6) . . . . ?
C13 N3 C22 C24A 126.2(7) . . . . ?
C13 C14 C15 C16 -175.0(7) . . . . ?
C13 C14 C19 C18 173.4(6) . . . . ?
C13 C14 C15A C16A -178.7(8) . . . . ?
C13 C14 C19A C18A 179.0(7) . . . . ?
C13 C20 C21 C22 -32.2(4) . . . . ?
C13 C20 C21A C22 41.5(7) . . . . ?
C14 C13 C20 C21 -110.0(3) . . . . ?
C14 C13 C20 C21A -156.7(5) . . . . ?
C14 C15 C16 C17 -2.4(14) . . . . ?
C14 C19 C18 C17 5.4(13) . . . . ?
C14 C15A C16A C17A 2.7(19) . . . . ?
C3 Si1 N1 Fe1 -95.12(15) . . . . ?
C3 Si1 N1 Si2 76.86(16) . . . . ?
C37 N6 C46 C45 -12.7(3) . . . . ?
C37 N6 C46 C48 104.7(3) . . . . ?
C37 N6 C46 C47 -132.6(3) . . . . ?
C37 N6 C46 C48A 150.0(10) . . . . ?
C37 N6 C46 C47A -90.1(14) . . . . ?
C37 N6 C46 C45A 36.2(13) . . . . ?
C37 C38 C39 C40 -174.4(3) . . . . ?
C37 C38 C43 C42 174.7(3) . . . . ?
C37 C44 C45 C46 -40.2(3) . . . . ?
C37 C44 C45A C46 36.6(16) . . . . ?
C26 Si5 N4 Fe2 -125.78(14) . . . . ?
C26 Si5 N4 Si6 67.40(17) . . . . ?
C39 C38 C37 N6 -129.1(2) . . . . ?
C39 C38 C37 C44 110.9(3) . . . . ?
C39 C38 C43 C42 -1.1(4) . . . . ?
C39 C40 C41 C42 -0.3(5) . . . . ?
C10 Si4 N2 Fe1 -112.20(15) . . . . ?
C10 Si4 N2 Si3 52.46(17) . . . . ?
C29 Si6 N4 Fe2 37.12(14) . . . . ?
C29 Si6 N4 Si5 -155.10(13) . . . . ?
C11 Si4 N2 Fe1 127.09(14) . . . . ?
C11 Si4 N2 Si3 -68.25(17) . . . . ?
C28 Si6 N4 Fe2 156.21(14) . . . . ?
C28 Si6 N4 Si5 -36.01(18) . . . . ?
C7 Si3 N2 Fe1 -45.76(14) . . . . ?
C7 Si3 N2 Si4 148.18(13) . . . . ?
C25 Si5 N4 Fe2 113.45(15) . . . . ?
C25 Si5 N4 Si6 -53.36(18) . . . . ?
C32 Si7 N5 Fe2 -141.76(14) . . . . ?
C32 Si7 N5 Si8 42.29(19) . . . . ?
C2 Si1 N1 Fe1 144.44(14) . . . . ?
C2 Si1 N1 Si2 -43.58(18) . . . . ?
C1 Si1 N1 Fe1 25.40(16) . . . . ?
C1 Si1 N1 Si2 -162.63(14) . . . . ?
C5 Si2 N1 Fe1 130.74(15) . . . . ?
C5 Si2 N1 Si1 -41.53(19) . . . . ?
C20 C13 C14 C15 52.9(6) . . . . ?
C20 C13 C14 C19 -126.5(6) . . . . ?
C20 C13 C14 C15A 58.1(10) . . . . ?
C20 C13 C14 C19A -118.3(5) . . . . ?
C33 Si7 N5 Fe2 98.30(16) . . . . ?
C33 Si7 N5 Si8 -77.64(18) . . . . ?
C8 Si3 N2 Fe1 74.38(15) . . . . ?
C8 Si3 N2 Si4 -91.69(16) . . . . ?
C43 C38 C37 N6 55.1(3) . . . . ?
C43 C38 C37 C44 -64.9(3) . . . . ?
C43 C38 C39 C40 1.6(4) . . . . ?
C43 C42 C41 C40 0.7(5) . . . . ?
C15 C14 C19 C18 -5.9(12) . . . . ?
C15 C16 C17 C18 1.9(13) . . . . ?
C19 C14 C15 C16 4.4(13) . . . . ?
C19 C18 C17 C16 -3.1(13) . . . . ?
C46 N6 C37 C38 -136.2(2) . . . . ?
C46 N6 C37 C44 -11.3(3) . . . . ?
C12 Si4 N2 Fe1 8.30(17) . . . . ?
C12 Si4 N2 Si3 172.96(13) . . . . ?
C31 Si7 N5 Fe2 -22.45(18) . . . . ?
C31 Si7 N5 Si8 161.60(15) . . . . ?
C9 Si3 N2 Fe1 -164.76(16) . . . . ?
C9 Si3 N2 Si4 29.2(2) . . . . ?
C30 Si6 N4 Fe2 -82.07(16) . . . . ?
C30 Si6 N4 Si5 85.70(18) . . . . ?
C36 Si8 N5 Fe2 -136.3(2) . . . . ?
C36 Si8 N5 Si7 39.8(2) . . . . ?
C6 Si2 N1 Fe1 11.46(19) . . . . ?
C6 Si2 N1 Si1 -160.81(17) . . . . ?
C27 Si5 N4 Fe2 -7.24(18) . . . . ?
C27 Si5 N4 Si6 -174.06(15) . . . . ?
C4 Si2 N1 Fe1 -107.90(17) . . . . ?
C4 Si2 N1 Si1 79.83(19) . . . . ?
C35 Si8 N5 Fe2 -16.6(3) . . . . ?
C35 Si8 N5 Si7 159.4(3) . . . . ?
C48 C46 C45 C44 -83.5(4) . . . . ?
C47 C46 C45 C44 152.3(3) . . . . ?
C24 C22 C21 C20 -83.5(4) . . . . ?
C34 Si8 N5 Fe2 104.5(2) . . . . ?
C34 Si8 N5 Si7 -79.4(2) . . . . ?
C23 C22 C21 C20 152.5(3) . . . . ?
C23A C22 C21A C20 85.9(9) . . . . ?
C24A C22 C21A C20 -148.8(7) . . . . ?
C48A C46 C45A C44 -154.6(14) . . . . ?
C47A C46 C45A C44 75.4(19) . . . . ?
C15A C14 C19A C18A 2.0(13) . . . . ?
C15A C16A C17A C18A -2.6(16) . . . . ?
C16A C17A C18A C19A 2.5(15) . . . . ?
C17A C18A C19A C14 -2.1(14) . . . . ?
C19A C14 C15A C16A -2.4(18) . . . . ?
C34A Si8 N5 Fe2 60.8(16) . . . . ?
C34A Si8 N5 Si7 -123.1(16) . . . . ?
C35A Si8 N5 Fe2 -48.4(13) . . . . ?
C35A Si8 N5 Si7 127.7(13) . . . . ?
C36A Si8 N5 Fe2 -163.8(14) . . . . ?
C36A Si8 N5 Si7 12.2(15) . . . . ?

loop_
_exptl_oxdiff_crystal_face_indexfrac_h
_exptl_oxdiff_crystal_face_indexfrac_k
_exptl_oxdiff_crystal_face_indexfrac_l
_exptl_oxdiff_crystal_face_x
_exptl_oxdiff_crystal_face_y
_exptl_oxdiff_crystal_face_z
1.0006 0.9992 -0.9995 0.1297 -0.0087 -0.047
-1.0006 -0.9992 0.9995 -0.1297 0.0087 0.047
1.0003 -0.0009 -0.9994 0.1074 0.0129 0.0282
-1.0003 0.0009 0.9994 -0.1074 -0.0129 -0.0282
-1.0001 1.001 0.9994 -0.0851 -0.0346 -0.1034
1.0001 -1.001 -0.9994 0.0851 0.0346 0.1034
0.9999 1.0001 0.001 0.0743 0.0426 -0.0783
-0.9999 -1.0001 -0.001 -0.0743 -0.0426 0.0783
-0.9997 0 -0.001 -0.052 -0.0642 0.0031
0.9997 0 0.001 0.052 0.0642 -0.0031
0.9995 -1.0001 0.001 0.0297 0.0859 0.072
0.9993 1.0011 1.0014 0.0188 0.0939 -0.1096
-0.9993 -1.0011 -1.0014 -0.0188 -0.0939 0.1096
0.9991 0.001 1.0014 -0.0034 0.1156 -0.0345
-0.9991 -0.001 -1.0014 0.0034 -0.1156 0.0345
-0.9988 0.9991 -1.0014 0.0257 -0.1372 -0.0407
0.9988 -0.9991 1.0014 -0.0257 0.1372 0.0407
0.0002 1.0001 0 0.0223 -0.0216 -0.0752
-0.0002 -1.0001 0 -0.0223 0.0216 0.0752
0.0009 0.9991 -1.0004 0.0777 -0.073 -0.0439
0.0035 -9.0093 -9.0039 0.2983 -0.2672 0.9585
0.9919 -8.9922 9.005 -0.647 0.7211 0.3916
0.9931 4.0117 12.0062 -0.5238 0.5937 -0.6797
-0.9914 5.99 -11.0059 0.6911 -0.7588 -0.1034
-0.9929 9.9942 -7.0041 0.5585 -0.6401 -0.5294

loop_
_smtbx_masks_void_nr
_smtbx_masks_void_average_x
_smtbx_masks_void_average_y
_smtbx_masks_void_average_z
_smtbx_masks_void_volume
_smtbx_masks_void_count_electrons
_smtbx_masks_void_content
1 0.205 0.304 0.368 40.5 0.4 ?
2 0.295 0.804 0.132 40.5 0.6 ?
3 0.250 0.290 0.885 9.3 -0.1 ?
4 0.250 0.790 0.615 9.3 0.2 ?
5 0.705 0.196 0.868 40.5 0.0 ?
6 0.795 0.696 0.632 40.5 0.0 ?
7 0.750 0.210 0.385 9.3 0.0 ?
8 0.750 0.710 0.115 9.3 0.0 ?
